data_2012865
loop_
_publ_author_name
'Lecouvey, Marc'
'Barbey, Carole'
'Navaza, Alda'
'Neuman, Alain'
'Prang\'e, Thierry'

_publ_section_title
;
 [Hydroxy(aryl)methylene]diphosphonic acids, a class of drugs in bone
 pathology treatments, crystallize as head-to-head dimers
;
_journal_issue 8
_journal_name_full 'Acta Crystallographica Section C'
_journal_page_first o521
_journal_page_last o524
_journal_paper_doi 10.1107/S0108270102012386
_journal_volume 58
_journal_year 2002
_chemical_formula_iupac 'C7 H10 O7 P2 , H2 O'
_chemical_formula_moiety 'C7 H10 O7 P2 , H2 O'
_chemical_formula_sum 'C7 H12 O8 P2'
_chemical_formula_weight 286.10
_chemical_name_systematic
;
[Hydroxy(phenyl)methylene]diphosphonic acid monohydrate
;
_space_group_IT_number 4
_symmetry_cell_setting monoclinic
_symmetry_space_group_name_Hall 'P 2yb'
_symmetry_space_group_name_H-M 'P 1 21 1'
_atom_sites_solution_hydrogens geom
_atom_sites_solution_primary direct
_atom_sites_solution_secondary difmap
_cell_angle_alpha 90
_cell_angle_beta 97.7(2)
_cell_angle_gamma 90
_cell_formula_units_Z 4
_cell_length_a 8.42(2)
_cell_length_b 23.050(10)
_cell_length_c 5.91(2)
_cell_measurement_reflns_used 25
_cell_measurement_temperature 293(2)
_cell_measurement_theta_max 25
_cell_measurement_theta_min 8
_cell_volume 1137(5)
_computing_cell_refinement 'PARAM (local program; author, 1995)'
_computing_data_collection 'PHIL (local program; author, 1980)'
_computing_data_reduction PHIL
_computing_molecular_graphics 'PLATON (Spek, 2002)'
_computing_publication_material 'SHELXL97 and PLATON'
_computing_structure_refinement 'SHELXL97 (Sheldrick, 1997)'
_computing_structure_solution 'SHELXS86 (Sheldrick, 1990)'
_diffrn_ambient_temperature 293(2)
_diffrn_measured_fraction_theta_full 0.942
_diffrn_measured_fraction_theta_max 0.942
_diffrn_measurement_device_type 'Philips PW 1100'
_diffrn_measurement_method \q/2\q
_diffrn_radiation_monochromator graphite
_diffrn_radiation_source 'fine-focus sealed tube'
_diffrn_radiation_type CuK\a
_diffrn_radiation_wavelength 1.54180
_diffrn_reflns_av_R_equivalents 0.000
_diffrn_reflns_av_sigmaI/netI 2.319
_diffrn_reflns_limit_h_max 9
_diffrn_reflns_limit_h_min -9
_diffrn_reflns_limit_k_max 24
_diffrn_reflns_limit_k_min -23
_diffrn_reflns_limit_l_max 6
_diffrn_reflns_limit_l_min 0
_diffrn_reflns_number 3430
_diffrn_reflns_theta_full 65.77
_diffrn_reflns_theta_max 65.77
_diffrn_reflns_theta_min 5.30
_diffrn_standards_decay_% 3
_diffrn_standards_interval_count 130
_diffrn_standards_interval_time 120
_diffrn_standards_number 3
_exptl_absorpt_coefficient_mu 3.809
_exptl_absorpt_correction_type none
_exptl_crystal_colour colourless
_exptl_crystal_density_diffrn 1.668
_exptl_crystal_density_meas ?
_exptl_crystal_density_method 'not measured'
_exptl_crystal_description 'rod-shaped prism'
_exptl_crystal_F_000 586
_exptl_crystal_size_max 0.5
_exptl_crystal_size_mid 0.2
_exptl_crystal_size_min 0.2
_refine_diff_density_max 0.27
_refine_diff_density_min -0.29
_refine_ls_abs_structure_details 'Flack (1983), with 1421 Friedel pairs'
_refine_ls_abs_structure_Flack 0.18(5)
_refine_ls_extinction_method none
_refine_ls_goodness_of_fit_ref 1.124
_refine_ls_hydrogen_treatment constr
_refine_ls_matrix_type full
_refine_ls_number_parameters 311
_refine_ls_number_reflns 3430
_refine_ls_number_restraints 1
_refine_ls_restrained_S_all 1.123
_refine_ls_R_factor_all 0.050
_refine_ls_R_factor_gt 0.040
_refine_ls_shift/su_max 0.098
_refine_ls_shift/su_mean 0.031
_refine_ls_structure_factor_coef Fsqd
_refine_ls_weighting_details 'calc w = 1/[\s^2^(Fo^2^)+(0.0356P)^2^+1.8431P] where P=(Fo^2^+2Fc^2^)/3'
_refine_ls_weighting_scheme calc
_refine_ls_wR_factor_gt 0.095
_refine_ls_wR_factor_ref 0.096
_reflns_number_gt 2875
_reflns_number_total 3430
_reflns_threshold_expression I>2\s(I)
_cod_data_source_file fg1653.cif
_cod_data_source_block IIIa
_cod_depositor_comments
;
 Marking attached hydrogen atoms.

 Antanas Vaitkus,
 2017-11-23

The following automatic conversions were performed:

'_exptl_crystal_density_meas' value 'not measured' was changed to '?'
- the value is perceived as not measured.

Automatic conversion script
Id: cif_fix_values 3008 2015-01-20 13:52:24Z robertas 
;
_cod_original_cell_volume 1137(6)
_cod_original_sg_symbol_H-M 'P 21'
_cod_database_code 2012865

loop_
_symmetry_equiv_pos_as_xyz
'x, y, z'
'-x, y+1/2, -z'

loop_
_atom_site_label
_atom_site_fract_x
_atom_site_fract_y
_atom_site_fract_z
_atom_site_U_iso_or_equiv
_atom_site_adp_type
_atom_site_calc_flag
_atom_site_refinement_flags
_atom_site_occupancy
_atom_site_disorder_assembly
_atom_site_disorder_group
_atom_site_type_symbol
_atom_site_attached_hydrogens
P1 0.88450(15) 0.23466(5) 0.1837(2) 0.0269(3) Uani d . 1 . . P 0
P2 0.65186(15) 0.14613(6) 0.3620(2) 0.0272(3) Uani d . 1 . . P 0
O1 0.9098(4) 0.26948(16) 0.4003(5) 0.0320(8) Uani d . 1 . . O 0
O2 1.0351(4) 0.23296(17) 0.0580(6) 0.0334(8) Uani d . 1 . . O 0
H21 1.1103 0.2187 0.1421 0.040 Uiso calc R 1 . . H 0
O3 0.7506(5) 0.25647(18) 0.0005(6) 0.0420(10) Uani d . 1 . . O 0
H31 0.6982 0.2815 0.0555 0.063 Uiso calc R 1 . . H 0
O4 0.6528(4) 0.17542(15) 0.5883(5) 0.0288(8) Uani d . 1 . . O 0
O5 0.5164(5) 0.1659(2) 0.1736(6) 0.0465(11) Uani d . 1 . . O 0
H51 0.4566 0.1885 0.2285 0.070 Uiso calc R 1 . . H 0
O6 0.6335(5) 0.07893(17) 0.3700(6) 0.0374(9) Uani d . 1 . . O 0
H61 0.6775 0.0667 0.4929 0.056 Uiso calc R 1 . . H 0
O7 0.7989(4) 0.13214(17) 0.0088(5) 0.0327(9) Uani d . 1 . . O 0
H71 0.7591 0.1563 -0.0836 0.049 Uiso calc R 1 . . H 0
C1 0.8353(6) 0.1590(2) 0.2318(8) 0.0323(12) Uani d . 1 . . C 0
C2 0.9771(6) 0.1303(2) 0.3644(9) 0.0326(13) Uani d . 1 . . C 0
C3 1.0611(7) 0.0870(3) 0.2660(9) 0.0390(13) Uani d . 1 . . C 0
H3 1.0239 0.0750 0.1182 0.047 Uiso calc R 1 . . H 0
C4 1.1970(7) 0.0614(3) 0.3787(10) 0.0418(14) Uani d . 1 . . C 0
H4 1.2486 0.0318 0.3106 0.050 Uiso calc R 1 . . H 0
C5 1.2549(7) 0.0809(3) 0.5964(10) 0.0461(15) Uani d . 1 . . C 0
H5 1.3503 0.0664 0.6733 0.055 Uiso calc R 1 . . H 0
C6 1.1681(8) 0.1220(3) 0.6957(10) 0.0458(16) Uani d . 1 . . C 0
H6 1.2022 0.1335 0.8451 0.055 Uiso calc R 1 . . H 0
C7 1.0300(6) 0.1468(2) 0.5771(7) 0.0256(10) Uani d . 1 . . C 0
H7 0.9747 0.1751 0.6472 0.031 Uiso calc R 1 . . H 0
P1' 0.33318(16) 0.27646(6) 0.5223(2) 0.0270(3) Uani d . 1 . . P 0
P2' 0.56673(14) 0.36521(6) 0.3454(2) 0.0255(3) Uani d . 1 . . P 0
O1' 0.3137(4) 0.24395(16) 0.2966(6) 0.0296(8) Uani d . 1 . . O 0
O2' 0.1883(4) 0.28018(16) 0.6471(6) 0.0339(8) Uani d . 1 . . O 0
H2P 0.1078 0.2712 0.5602 0.051 Uiso calc R 1 . . H 0
O3' 0.4617(5) 0.25226(14) 0.7047(6) 0.0283(9) Uani d . 1 . . O 0
H3P 0.5102 0.2261 0.6498 0.042 Uiso calc R 1 . . H 0
O4' 0.5634(4) 0.33683(15) 0.1205(6) 0.0297(8) Uani d . 1 . . O 0
O5' 0.7042(4) 0.34501(17) 0.5285(6) 0.0389(10) Uani d . 1 . . O 0
H5P 0.7652 0.3238 0.4693 0.058 Uiso calc R 1 . . H 0
O6' 0.5784(5) 0.43272(16) 0.3357(7) 0.0422(10) Uani d . 1 . . O 0
H6P 0.5467 0.4439 0.2058 0.063 Uiso calc R 1 . . H 0
O7' 0.4147(4) 0.37970(13) 0.7040(5) 0.0245(7) Uani d . 1 . . O 0
H72 0.4908 0.3632 0.7783 0.037 Uiso calc R 1 . . H 0
C1' 0.3842(6) 0.3541(2) 0.4783(8) 0.0245(11) Uani d . 1 . . C 0
C2' 0.2401(7) 0.3814(3) 0.3509(9) 0.0362(13) Uani d . 1 . . C 0
C3' 0.1543(6) 0.4203(2) 0.4541(8) 0.0329(12) Uani d . 1 . . C 0
H3' 0.1897 0.4323 0.6025 0.039 Uiso calc R 1 . . H 0
C4' 0.0091(9) 0.4430(3) 0.3348(13) 0.0579(18) Uani d . 1 . . C 0
H4' -0.0538 0.4678 0.4095 0.070 Uiso calc R 1 . . H 0
C5' -0.0386(7) 0.4285(3) 0.1118(10) 0.0406(14) Uani d . 1 . . C 0
H5' -0.1304 0.4451 0.0327 0.049 Uiso calc R 1 . . H 0
C6' 0.0455(7) 0.3914(3) 0.0102(11) 0.0564(18) Uani d . 1 . . C 0
H6' 0.0118 0.3814 -0.1411 0.068 Uiso calc R 1 . . H 0
C7' 0.1827(7) 0.3667(3) 0.1220(11) 0.0430(15) Uani d . 1 . . C 0
H7' 0.2388 0.3399 0.0459 0.052 Uiso calc R 1 . . H 0
O1W 0.5302(6) 0.4803(2) -0.0653(8) 0.0599(12) Uani d . 1 . . O 2
O2W 0.7012(7) 0.03416(19) 0.7769(8) 0.0656(14) Uani d . 1 . . O 2

loop_
_atom_site_aniso_label
_atom_site_aniso_U_11
_atom_site_aniso_U_22
_atom_site_aniso_U_33
_atom_site_aniso_U_12
_atom_site_aniso_U_13
_atom_site_aniso_U_23
P1 0.0261(7) 0.0222(7) 0.0322(7) 0.0020(6) 0.0029(5) -0.0084(5)
P2 0.0226(6) 0.0315(7) 0.0258(7) 0.0025(6) -0.0033(5) 0.0021(5)
O1 0.036(2) 0.040(2) 0.0181(16) 0.0022(17) -0.0008(14) -0.0149(15)
O2 0.0239(19) 0.045(2) 0.0328(18) -0.0047(17) 0.0080(15) 0.0003(17)
O3 0.022(2) 0.056(3) 0.043(2) 0.0100(17) -0.0133(16) -0.0125(19)
O4 0.0230(18) 0.038(2) 0.0227(18) 0.0040(15) -0.0065(13) -0.0074(15)
O5 0.026(2) 0.087(3) 0.0228(19) 0.008(2) -0.0087(15) -0.017(2)
O6 0.033(2) 0.038(2) 0.044(2) -0.0056(16) 0.0133(17) -0.0075(17)
O7 0.0269(18) 0.057(3) 0.0140(16) 0.0097(17) 0.0018(13) -0.0069(15)
C1 0.030(3) 0.035(3) 0.032(3) -0.010(2) 0.004(2) -0.003(2)
C2 0.027(3) 0.030(3) 0.038(3) 0.002(2) -0.005(2) -0.009(2)
C3 0.047(3) 0.039(3) 0.030(3) 0.011(3) -0.001(2) -0.001(2)
C4 0.024(3) 0.046(4) 0.057(4) 0.013(3) 0.008(2) 0.014(3)
C5 0.031(3) 0.060(4) 0.045(4) 0.012(3) -0.007(3) 0.014(3)
C6 0.055(4) 0.050(4) 0.030(3) -0.017(3) -0.001(3) 0.009(3)
C7 0.031(3) 0.026(3) 0.019(2) 0.002(2) 0.0019(19) -0.008(2)
P1' 0.0285(7) 0.0323(8) 0.0185(7) 0.0031(6) -0.0027(5) 0.0043(5)
P2' 0.0193(6) 0.0321(7) 0.0263(7) -0.0013(5) 0.0077(5) -0.0051(5)
O1' 0.0196(18) 0.034(2) 0.0361(18) 0.0058(15) 0.0059(14) 0.0047(15)
O2' 0.033(2) 0.025(2) 0.044(2) -0.0098(17) 0.0088(16) -0.0025(16)
O3' 0.034(2) 0.0168(17) 0.0313(19) 0.0124(14) -0.0073(16) -0.0083(14)
O4' 0.0299(19) 0.031(2) 0.029(2) 0.0086(16) 0.0080(14) 0.0056(15)
O5' 0.024(2) 0.051(3) 0.043(2) 0.0096(18) 0.0058(16) -0.0036(18)
O6' 0.046(2) 0.021(2) 0.059(3) -0.0104(17) 0.0074(19) 0.0088(17)
O7' 0.0284(19) 0.0158(19) 0.0297(18) 0.0062(13) 0.0057(14) -0.0041(13)
C1' 0.022(2) 0.027(3) 0.023(2) 0.007(2) -0.0018(18) 0.0024(19)
C2' 0.041(3) 0.047(4) 0.022(3) 0.002(3) 0.011(2) 0.001(2)
C3' 0.026(3) 0.047(3) 0.025(3) 0.001(2) 0.003(2) -0.001(2)
C4' 0.068(5) 0.029(3) 0.080(5) 0.012(3) 0.022(4) 0.002(3)
C5' 0.028(3) 0.045(4) 0.050(4) 0.002(2) 0.007(3) 0.018(3)
C6' 0.035(4) 0.076(5) 0.054(4) 0.014(3) -0.010(3) -0.005(3)
C7' 0.022(3) 0.041(3) 0.067(4) 0.013(3) 0.011(3) 0.017(3)
O1W 0.065(3) 0.060(3) 0.055(3) -0.002(3) 0.007(2) 0.006(2)
O2W 0.092(4) 0.033(3) 0.072(3) -0.006(3) 0.012(3) 0.000(2)

loop_
_atom_type_symbol
_atom_type_description
_atom_type_scat_dispersion_real
_atom_type_scat_dispersion_imag
_atom_type_scat_source
C C 0.0181 0.0091 'International Tables Vol C Tables 4.2.6.8 and 6.1.1.4'
N N 0.0311 0.0180 'International Tables Vol C Tables 4.2.6.8 and 6.1.1.4'
O O 0.0492 0.0322 'International Tables Vol C Tables 4.2.6.8 and 6.1.1.4'
H H 0.0000 0.0000 'International Tables Vol C Tables 4.2.6.8 and 6.1.1.4'
P P 0.2955 0.4335 'International Tables Vol C Tables 4.2.6.8 and 6.1.1.4'

loop_
_geom_angle_atom_site_label_1
_geom_angle_atom_site_label_2
_geom_angle_atom_site_label_3
_geom_angle
O1 P1 O3 115.6(3)
O1 P1 O2 112.9(3)
O3 P1 O2 103.9(4)
O1 P1 C1 112.8(3)
O3 P1 C1 105.2(2)
O2 P1 C1 105.5(2)
O4 P2 O5 115.1(3)
O4 P2 O6 114.2(2)
O5 P2 O6 104.4(2)
O4 P2 C1 113.4(3)
O5 P2 C1 103.3(4)
O6 P2 C1 105.4(2)
P1 O2 H21 109.5
P1 O3 H31 109.5
P2 O5 H51 109.5
P2 O6 H61 109.5
C1 O7 H71 109.4
O7 C1 C2 110.2(5)
O7 C1 P1 106.9(4)
C2 C1 P1 108.9(4)
O7 C1 P2 103.0(4)
C2 C1 P2 111.5(4)
P1 C1 P2 116.1(3)
C7 C2 C3 118.3(5)
C7 C2 C1 120.8(5)
C3 C2 C1 120.9(5)
C4 C3 C2 122.7(6)
C4 C3 H3 118.7
C2 C3 H3 118.7
C3 C4 C5 118.4(6)
C3 C4 H4 120.8
C5 C4 H4 120.8
C6 C5 C4 118.6(5)
C6 C5 H5 120.7
C4 C5 H5 120.7
C5 C6 C7 121.4(6)
C5 C6 H6 119.3
C7 C6 H6 119.3
C2 C7 C6 120.5(5)
C2 C7 H7 119.8
C6 C7 H7 119.8
O2' P1' O1' 117.2(3)
O2' P1' O3' 102.6(4)
O1' P1' O3' 115.0(3)
O2' P1' C1' 103.3(2)
O1' P1' C1' 110.5(3)
O3' P1' C1' 107.1(2)
O4' P2' O5' 114.7(3)
O4' P2' O6' 113.7(3)
O5' P2' O6' 106.3(2)
O4' P2' C1' 114.0(3)
O5' P2' C1' 104.4(3)
O6' P2' C1' 102.5(2)
P1' O2' H2P 109.5
P1' O3' H3P 109.5
P2' O5' H5P 109.5
P2' O6' H6P 109.5
C1' O7' H72 109.5
O7' C1' C2' 109.1(4)
O7' C1' P2' 106.3(4)
C2' C1' P2' 113.5(4)
O7' C1' P1' 106.2(3)
C2' C1' P1' 106.9(4)
P2' C1' P1' 114.5(3)
C3' C2' C7' 117.2(5)
C3' C2' C1' 120.3(5)
C7' C2' C1' 122.4(5)
C2' C3' C4' 119.7(6)
C2' C3' H3' 120.1
C4' C3' H3' 120.1
C5' C4' C3' 120.6(6)
C5' C4' H4' 119.7
C3' C4' H4' 119.7
C6' C5' C4' 119.7(6)
C6' C5' H5' 120.2
C4' C5' H5' 120.2
C5' C6' C7' 121.5(7)
C5' C6' H6' 119.3
C7' C6' H6' 119.3
C6' C7' C2' 121.2(6)
C6' C7' H7' 119.4
C2' C7' H7' 119.4

loop_
_geom_bond_atom_site_label_1
_geom_bond_atom_site_label_2
_geom_bond_site_symmetry_2
_geom_bond_distance
_geom_bond_publ_flag
P1 O1 . 1.502(6) yes
P1 O2 . 1.554(5) yes
P1 O3 . 1.539(6) yes
P1 C1 . 1.824(5) yes
P2 O4 . 1.497(7) yes
P2 O5 . 1.552(6) yes
P2 O6 . 1.558(4) yes
P2 C1 . 1.840(7) yes
O2 H21 . 0.8200 ?
O3 H31 . 0.8200 ?
O5 H51 . 0.8200 ?
O6 H61 . 0.8201 ?
O7 C1 . 1.451(8) ?
O7 H71 . 0.8200 ?
C1 C2 . 1.492(8) ?
C2 C7 . 1.333(9) ?
C2 C3 . 1.393(8) ?
C3 C4 . 1.378(8) ?
C3 H3 . 0.9300 ?
C4 C5 . 1.388(10) ?
C4 H4 . 0.9300 ?
C5 C6 . 1.376(10) ?
C5 H5 . 0.9300 ?
C6 C7 . 1.397(8) ?
C6 H6 . 0.9300 ?
C7 H7 . 0.9300 ?
P1' O1' . 1.520(7) yes
P1' O2' . 1.511(5) yes
P1' O3' . 1.527(6) yes
P1' C1' . 1.866(5) yes
P2' O4' . 1.478(7) yes
P2' O5' . 1.547(6) yes
P2' O6' . 1.561(4) yes
P2' C1' . 1.836(7) yes
O2' H2P . 0.8200 ?
O3' H3P . 0.8200 ?
O5' H5P . 0.8200 ?
O6' H6P . 0.8200 ?
O7' C1' . 1.450(8) ?
O7' H72 . 0.8200 ?
C1' C2' . 1.480(8) ?
C2' C3' . 1.347(8) ?
C2' C7' . 1.415(11) ?
C3' C4' . 1.427(10) ?
C3' H3' . 0.9300 ?
C4' C5' . 1.366(11) ?
C4' H4' . 0.9300 ?
C5' C6' . 1.309(9) ?
C5' H5' . 0.9300 ?
C6' C7' . 1.374(8) ?
C6' H6' . 0.9300 ?
C7' H7' . 0.9300 ?

loop_
_geom_hbond_atom_site_label_D
_geom_hbond_atom_site_label_H
_geom_hbond_atom_site_label_A
_geom_hbond_site_symmetry_A
_geom_hbond_distance_DH
_geom_hbond_distance_HA
_geom_hbond_distance_DA
_geom_hbond_angle_DHA
_geom_hbond_publ_flag
O2 H21 O1' 1_655 0.82 1.92 2.583(9) 137 yes
O2' H2P O1 1_455 0.82 1.80 2.602(9) 164 yes
O3 H31 O4' 1_555 0.82 1.78 2.592(9) 169 yes
O3' H3P O4 1_555 0.82 1.75 2.549(9) 165 yes
O5 H51 O1' 1_555 0.82 1.84 2.647(9) 169 yes
O5' H5P O1 1_555 0.82 1.83 2.637(9) 167 yes
O6 H61 O2W 1_555 0.82 1.83 2.609(9) 160 yes
O6' H6P O1W 1_555 0.82 1.80 2.594(9) 163 yes
O7 H71 O4 1_554 0.82 2.07 2.805(9) 149 yes
O7 H71 O3 1_555 0.82 2.36 2.894(10) 123 yes
O7' H72 O4' 1_556 0.82 2.12 2.789(9) 138 yes

loop_
_cod_related_entry_id
_cod_related_entry_database
_cod_related_entry_code
1 ChemSpider 24775159
